data_7159581
loop_
_publ_author_name
'He, Fengya'
'Sun, Ziyi'
'Li, Chenyue'
'Jiang, Zibin'
'Miao, Hui'
'Li, Qinglin'
'Wu, Chenggui'

_publ_section_title
;
 Regioselective [2 + 1] photocycloaddition of 2-pyridones with diazo
 compounds.
;
_journal_issue 41
_journal_name_full 'Organic &amp; biomolecular chemistry'
_journal_page_first 8273
_journal_page_last 8278
_journal_paper_doi 10.1039/d3ob01354e
_journal_volume 21
_journal_year 2023
_chemical_formula_moiety 'C21 H19 N O3'
_chemical_formula_sum 'C21 H19 N O3'
_chemical_formula_weight 333.37
_space_group_crystal_system monoclinic
_space_group_IT_number 14
_space_group_name_Hall '-P 2yn'
_space_group_name_H-M_alt 'P 1 21/n 1'
_atom_sites_solution_hydrogens geom
_atom_sites_solution_primary dual
_audit_block_doi 10.5517/ccdc.csd.cc2dyrx1
_audit_creation_date 2022-12-25
_audit_creation_method
;
Olex2 1.5
(compiled 2022.04.07 svn.rca3783a0 for OlexSys, GUI svn.r6498)
;
_audit_update_record
;
2022-12-28 deposited with the CCDC.	2023-10-02 downloaded from the CCDC.
;
_cell_angle_alpha 90
_cell_angle_beta 110.799(6)
_cell_angle_gamma 90
_cell_formula_units_Z 4
_cell_length_a 11.0203(6)
_cell_length_b 12.3994(6)
_cell_length_c 13.7932(8)
_cell_measurement_reflns_used 5180
_cell_measurement_temperature 293(2)
_cell_measurement_theta_max 28.5780
_cell_measurement_theta_min 2.2840
_cell_volume 1761.95(18)
_computing_cell_refinement 'CrysAlisPro 1.171.40.84a (Rigaku OD, 2020)'
_computing_data_collection 'CrysAlisPro 1.171.40.84a (Rigaku OD, 2020)'
_computing_data_reduction 'CrysAlisPro 1.171.40.84a (Rigaku OD, 2020)'
_computing_molecular_graphics 'Olex2 1.5 (Dolomanov et al., 2009)'
_computing_publication_material 'Olex2 1.5 (Dolomanov et al., 2009)'
_computing_structure_refinement 'SHELXL 2018/3 (Sheldrick, 2015)'
_computing_structure_solution 'SHELXT 2018/2 (Sheldrick, 2018)'
_diffrn_ambient_temperature 293(2)
_diffrn_detector 'Hybrid Pixel Array Detector'
_diffrn_detector_area_resol_mean 10.0000
_diffrn_detector_type HyPix
_diffrn_measured_fraction_theta_full 1.000
_diffrn_measured_fraction_theta_max 0.872
_diffrn_measurement_details
;
List of Runs (angles in degrees, time in seconds):

  # Type    Start    End  Width  t~exp~   \w     \q     \k     \f   Frames
#--------------------------------------------------------------------------
  1  \w    -62.00   3.00   0.50    6.77    --   24.18 -19.00 120.00  130
  2  \w    -65.00   5.00   0.50    6.77    --   24.18 -19.00   0.00  140
  3  \w     26.00  52.00   0.50    6.77    --   24.18-117.00  95.00   52
  4  \w    -66.00   5.00   0.50    6.77    --   24.18 -19.00-180.00  142
  5  \w    -92.00 -32.00   0.50    6.77    --  -23.24 117.00-177.00  120
  6  \w    -89.00 -64.00   0.50    6.77    --  -23.24-161.00 -55.00   50
  7  \w     54.00  79.00   0.50    6.77    --   24.18 161.00 -25.00   50
  8  \w     60.00 105.00   0.50    6.77    --   24.18 178.00  90.00   90
;
_diffrn_measurement_device 'four-circle diffractometer'
_diffrn_measurement_device_type 'XtaLAB Synergy, Single source at offset/far, HyPix'
_diffrn_measurement_method '\w scans'
_diffrn_orient_matrix_type 'CrysAlisPro convention (1999,Acta A55,543-557)'
_diffrn_orient_matrix_UB_11 -0.0454833000
_diffrn_orient_matrix_UB_12 0.0427040000
_diffrn_orient_matrix_UB_13 -0.0170250000
_diffrn_orient_matrix_UB_21 -0.0515258000
_diffrn_orient_matrix_UB_22 -0.0371405000
_diffrn_orient_matrix_UB_23 -0.0080169000
_diffrn_orient_matrix_UB_31 0.0029919000
_diffrn_orient_matrix_UB_32 0.0082582000
_diffrn_orient_matrix_UB_33 0.0517319000
_diffrn_radiation_monochromator mirror
_diffrn_radiation_probe x-ray
_diffrn_radiation_type 'Mo K\a'
_diffrn_radiation_wavelength 0.71073
_diffrn_reflns_av_R_equivalents 0.0419
_diffrn_reflns_av_unetI/netI 0.0461
_diffrn_reflns_Laue_measured_fraction_full 1.000
_diffrn_reflns_Laue_measured_fraction_max 0.872
_diffrn_reflns_limit_h_max 14
_diffrn_reflns_limit_h_min -14
_diffrn_reflns_limit_k_max 16
_diffrn_reflns_limit_k_min -16
_diffrn_reflns_limit_l_max 17
_diffrn_reflns_limit_l_min -10
_diffrn_reflns_number 11756
_diffrn_reflns_point_group_measured_fraction_full 1.000
_diffrn_reflns_point_group_measured_fraction_max 0.872
_diffrn_reflns_theta_full 25.242
_diffrn_reflns_theta_max 29.663
_diffrn_reflns_theta_min 2.046
_diffrn_source 'micro-focus sealed X-ray tube'
_diffrn_source_type 'PhotonJet (Mo) X-ray Source'
_exptl_absorpt_coefficient_mu 0.084
_exptl_absorpt_correction_T_max 1.00000
_exptl_absorpt_correction_T_min 0.51706
_exptl_absorpt_correction_type multi-scan
_exptl_absorpt_process_details
;
CrysAlisPro 1.171.40.84a (Rigaku Oxford Diffraction, 2020)
Empirical absorption correction using spherical harmonics,
implemented in SCALE3 ABSPACK scaling algorithm.
;
_exptl_crystal_colour colorless
_exptl_crystal_density_diffrn 1.257
_exptl_crystal_description block
_exptl_crystal_F_000 704
_exptl_crystal_size_max 0.17
_exptl_crystal_size_mid 0.15
_exptl_crystal_size_min 0.14
_refine_diff_density_max 0.264
_refine_diff_density_min -0.280
_refine_diff_density_rms 0.076
_refine_ls_extinction_coef 0.014(4)
_refine_ls_extinction_expression Fc^*^=kFc[1+0.001xFc^2^\l^3^/sin(2\q)]^-1/4^
_refine_ls_extinction_method 'SHELXL-2018/3 (Sheldrick 2018)'
_refine_ls_goodness_of_fit_ref 1.055
_refine_ls_hydrogen_treatment constr
_refine_ls_matrix_type full
_refine_ls_number_parameters 229
_refine_ls_number_reflns 4343
_refine_ls_number_restraints 0
_refine_ls_restrained_S_all 1.055
_refine_ls_R_factor_all 0.0767
_refine_ls_R_factor_gt 0.0564
_refine_ls_shift/su_max 0.000
_refine_ls_shift/su_mean 0.000
_refine_ls_structure_factor_coef Fsqd
_refine_ls_weighting_details 'w=1/[\s^2^(Fo^2^)+(0.1192P)^2^] where P=(Fo^2^+2Fc^2^)/3'
_refine_ls_weighting_scheme calc
_refine_ls_wR_factor_gt 0.1754
_refine_ls_wR_factor_ref 0.1920
_reflns_Friedel_coverage 0.000
_reflns_number_gt 3065
_reflns_number_total 4343
_reflns_threshold_expression 'I > 2\s(I)'
_cod_data_source_file d3ob01354e2.cif
_cod_data_source_block exp_237
_cod_depositor_comments 'Adding full bibliography for 7159580--7159581.cif.'
_cod_database_code 7159581
_shelx_shelxl_version_number 2018/3
_chemical_oxdiff_formula CHON
_shelx_space_group_comment
;
The symmetry employed for this shelxl refinement is uniquely defined
by the following loop, which should always be used as a source of
symmetry information in preference to the above space-group names.
They are only intended as comments.
;
_olex2_refinement_description
;
1.a Ternary CH refined with riding coordinates:
 C11(H11)
1.b Aromatic/amide H refined with riding coordinates:
 C21(H21), C9(H9), C8(H8), C3(H3), C17(H17), C5(H5), C20(H20), C19(H19),
 C2(H2), C18(H18), C4(H4), C1(H1)
1.c Idealised Me refined as rotating group:
 C12(H12A,H12B,H12C), C15(H15A,H15B,H15C)
;
_olex2_submission_special_instructions 'No special instructions were received'
_oxdiff_exptl_absorpt_empirical_details
;
Empirical correction (ABSPACK) includes:
- Absorption correction using spherical harmonics
- Frame scaling
;
_oxdiff_exptl_absorpt_empirical_full_max 2.906
_oxdiff_exptl_absorpt_empirical_full_min 0.350

loop_
_space_group_symop_operation_xyz
'x, y, z'
'-x+1/2, y+1/2, -z+1/2'
'-x, -y, -z'
'x-1/2, -y-1/2, z-1/2'

loop_
_atom_site_label
_atom_site_type_symbol
_atom_site_fract_x
_atom_site_fract_y
_atom_site_fract_z
_atom_site_U_iso_or_equiv
_atom_site_adp_type
_atom_site_occupancy
_atom_site_site_symmetry_order
_atom_site_calc_flag
_atom_site_refinement_flags_posn
_atom_site_refinement_flags_adp
_atom_site_refinement_flags_occupancy
_atom_site_disorder_assembly
_atom_site_disorder_group
O2 O 0.62464(14) 0.22087(11) 0.61396(10) 0.0651(4) Uani 1 1 d . . . . .
N1 N 0.57911(11) 0.36043(9) 0.27051(9) 0.0391(3) Uani 1 1 d . . . . .
O3 O 0.72696(13) 0.42396(11) 0.20304(11) 0.0682(4) Uani 1 1 d . . . . .
O1 O 0.43721(13) 0.28126(13) 0.50071(11) 0.0718(4) Uani 1 1 d . . . . .
C16 C 0.74021(14) 0.36434(11) 0.50471(11) 0.0381(3) Uani 1 1 d . . . . .
C13 C 0.62915(14) 0.28841(11) 0.45678(11) 0.0372(3) Uani 1 1 d . . . . .
C11 C 0.55142(14) 0.28705(11) 0.34171(11) 0.0379(3) Uani 1 1 d . . . . .
H11 H 0.458995 0.271108 0.324301 0.045 Uiso 1 1 calc R U . . .
C10 C 0.64012(15) 0.19339(11) 0.38724(11) 0.0402(4) Uani 1 1 d . . . . .
C6 C 0.48359(14) 0.44241(12) 0.22635(11) 0.0398(4) Uani 1 1 d . . . . .
C14 C 0.55127(16) 0.26454(12) 0.52444(13) 0.0447(4) Uani 1 1 d . . . . .
C21 C 0.72151(16) 0.47478(12) 0.49384(13) 0.0455(4) Uani 1 1 d . . . . .
H21 H 0.640427 0.501845 0.453911 0.055 Uiso 1 1 calc R U . . .
C7 C 0.69575(15) 0.35642(13) 0.25485(13) 0.0458(4) Uani 1 1 d . . . . .
C9 C 0.75612(16) 0.18932(13) 0.35845(13) 0.0468(4) Uani 1 1 d . . . . .
H9 H 0.814149 0.132465 0.382349 0.056 Uiso 1 1 calc R U . . .
C8 C 0.78049(15) 0.26410(14) 0.29954(13) 0.0487(4) Uani 1 1 d . . . . .
H8 H 0.856664 0.257762 0.285426 0.058 Uiso 1 1 calc R U . . .
C3 C 0.40289(15) 0.47487(13) 0.27895(12) 0.0472(4) Uani 1 1 d . . . . .
H3 H 0.413182 0.445105 0.343276 0.057 Uiso 1 1 calc R U . . .
C12 C 0.58334(17) 0.08504(12) 0.39832(14) 0.0519(4) Uani 1 1 d . . . . .
H12A H 0.642677 0.047472 0.456859 0.078 Uiso 1 1 calc R U . . .
H12B H 0.568909 0.043314 0.336593 0.078 Uiso 1 1 calc R U . . .
H12C H 0.502409 0.095560 0.408527 0.078 Uiso 1 1 calc R U . . .
C17 C 0.86265(16) 0.32591(14) 0.56532(12) 0.0493(4) Uani 1 1 d . . . . .
H17 H 0.876875 0.252008 0.573842 0.059 Uiso 1 1 calc R U . . .
C5 C 0.46558(17) 0.48626(14) 0.12936(13) 0.0516(4) Uani 1 1 d . . . . .
H5 H 0.517200 0.463954 0.092452 0.062 Uiso 1 1 calc R U . . .
C20 C 0.82269(18) 0.54541(14) 0.54198(14) 0.0568(5) Uani 1 1 d . . . . .
H20 H 0.809241 0.619458 0.534324 0.068 Uiso 1 1 calc R U . . .
C19 C 0.94315(18) 0.50579(17) 0.60117(15) 0.0602(5) Uani 1 1 d . . . . .
H19 H 1.011153 0.553009 0.633292 0.072 Uiso 1 1 calc R U . . .
C2 C 0.30740(17) 0.55130(14) 0.23581(15) 0.0561(4) Uani 1 1 d . . . . .
H2 H 0.253359 0.572107 0.271141 0.067 Uiso 1 1 calc R U . . .
C18 C 0.96246(17) 0.39643(17) 0.61256(13) 0.0580(5) Uani 1 1 d . . . . .
H18 H 1.043748 0.369825 0.652583 0.070 Uiso 1 1 calc R U . . .
C4 C 0.36977(18) 0.56368(16) 0.08803(15) 0.0621(5) Uani 1 1 d . . . . .
H4 H 0.358364 0.593498 0.023520 0.075 Uiso 1 1 calc R U . . .
C1 C 0.29163(18) 0.59689(17) 0.14093(15) 0.0628(5) Uani 1 1 d . . . . .
H1 H 0.228798 0.649560 0.113013 0.075 Uiso 1 1 calc R U . . .
C15 C 0.5589(3) 0.19164(19) 0.68422(18) 0.0864(8) Uani 1 1 d . . . . .
H15A H 0.486430 0.145811 0.648956 0.130 Uiso 1 1 calc R U . . .
H15B H 0.528591 0.255686 0.707500 0.130 Uiso 1 1 calc R U . . .
H15C H 0.618099 0.154036 0.742805 0.130 Uiso 1 1 calc R U . . .

loop_
_atom_site_aniso_label
_atom_site_aniso_U_11
_atom_site_aniso_U_22
_atom_site_aniso_U_33
_atom_site_aniso_U_23
_atom_site_aniso_U_13
_atom_site_aniso_U_12
O2 0.0804(9) 0.0724(9) 0.0539(8) 0.0180(6) 0.0378(7) 0.0021(7)
N1 0.0415(7) 0.0394(6) 0.0406(7) 0.0029(5) 0.0198(5) -0.0013(5)
O3 0.0616(8) 0.0742(9) 0.0824(10) 0.0262(7) 0.0423(7) -0.0005(6)
O1 0.0554(8) 0.0968(11) 0.0765(10) 0.0048(7) 0.0398(7) -0.0026(7)
C16 0.0418(7) 0.0432(8) 0.0340(8) -0.0015(5) 0.0195(6) -0.0033(6)
C13 0.0408(7) 0.0357(7) 0.0400(8) 0.0003(5) 0.0203(6) -0.0008(5)
C11 0.0403(7) 0.0370(7) 0.0396(8) 0.0002(5) 0.0183(6) -0.0036(6)
C10 0.0464(8) 0.0350(7) 0.0426(9) -0.0015(6) 0.0200(6) -0.0007(6)
C6 0.0409(8) 0.0393(7) 0.0378(8) 0.0000(5) 0.0124(6) -0.0033(6)
C14 0.0549(9) 0.0372(8) 0.0504(10) -0.0034(6) 0.0290(7) -0.0056(6)
C21 0.0487(9) 0.0444(8) 0.0452(9) -0.0028(6) 0.0190(7) -0.0025(6)
C7 0.0466(8) 0.0505(9) 0.0469(9) 0.0013(6) 0.0247(7) -0.0043(7)
C9 0.0474(9) 0.0451(8) 0.0521(10) -0.0029(7) 0.0226(7) 0.0066(7)
C8 0.0448(9) 0.0553(10) 0.0546(10) -0.0027(7) 0.0282(7) 0.0020(7)
C3 0.0477(9) 0.0526(9) 0.0420(9) 0.0019(6) 0.0169(7) 0.0024(7)
C12 0.0656(11) 0.0366(8) 0.0590(11) -0.0003(7) 0.0289(8) -0.0034(7)
C17 0.0486(9) 0.0550(9) 0.0438(9) 0.0036(7) 0.0157(7) 0.0039(7)
C5 0.0555(10) 0.0572(10) 0.0451(10) 0.0051(7) 0.0214(7) -0.0009(8)
C20 0.0675(11) 0.0480(9) 0.0586(11) -0.0093(7) 0.0268(9) -0.0117(8)
C19 0.0566(10) 0.0755(13) 0.0503(10) -0.0175(8) 0.0213(8) -0.0242(9)
C2 0.0481(9) 0.0607(10) 0.0593(11) -0.0025(8) 0.0187(8) 0.0072(8)
C18 0.0452(9) 0.0809(13) 0.0438(10) -0.0045(8) 0.0106(7) -0.0012(8)
C4 0.0618(11) 0.0691(12) 0.0519(11) 0.0180(8) 0.0156(8) 0.0032(9)
C1 0.0539(10) 0.0606(11) 0.0652(12) 0.0118(9) 0.0105(8) 0.0114(8)
C15 0.128(2) 0.0863(15) 0.0693(15) 0.0060(11) 0.0654(14) -0.0275(14)

loop_
_atom_type_symbol
_atom_type_description
_atom_type_scat_dispersion_real
_atom_type_scat_dispersion_imag
_atom_type_scat_source
C C 0.0033 0.0016 'International Tables Vol C Tables 4.2.6.8 and 6.1.1.4'
H H 0.0000 0.0000 'International Tables Vol C Tables 4.2.6.8 and 6.1.1.4'
N N 0.0061 0.0033 'International Tables Vol C Tables 4.2.6.8 and 6.1.1.4'
O O 0.0106 0.0060 'International Tables Vol C Tables 4.2.6.8 and 6.1.1.4'

loop_
_geom_angle_atom_site_label_1
_geom_angle_atom_site_label_2
_geom_angle_atom_site_label_3
_geom_angle
_geom_angle_site_symmetry_1
_geom_angle_site_symmetry_3
_geom_angle_publ_flag
C14 O2 C15 116.15(17) . . ?
C6 N1 C11 115.69(11) . . ?
C7 N1 C11 121.10(12) . . ?
C7 N1 C6 122.95(12) . . ?
C21 C16 C13 120.43(13) . . ?
C21 C16 C17 118.54(14) . . ?
C17 C16 C13 120.95(13) . . ?
C16 C13 C11 122.64(11) . . ?
C16 C13 C10 121.28(12) . . ?
C16 C13 C14 113.97(12) . . ?
C11 C13 C10 58.80(9) . . ?
C14 C13 C11 114.42(12) . . ?
C14 C13 C10 114.90(12) . . ?
N1 C11 C13 121.82(11) . . ?
N1 C11 H11 114.3 . . ?
N1 C11 C10 120.39(12) . . ?
C13 C11 H11 114.3 . . ?
C10 C11 C13 61.87(9) . . ?
C10 C11 H11 114.3 . . ?
C11 C10 C13 59.33(9) . . ?
C11 C10 C12 119.81(13) . . ?
C9 C10 C13 117.39(12) . . ?
C9 C10 C11 114.39(12) . . ?
C9 C10 C12 115.34(13) . . ?
C12 C10 C13 119.10(12) . . ?
C3 C6 N1 119.47(13) . . ?
C5 C6 N1 121.19(14) . . ?
C5 C6 C3 119.26(14) . . ?
O2 C14 C13 111.34(14) . . ?
O1 C14 O2 123.89(15) . . ?
O1 C14 C13 124.76(16) . . ?
C16 C21 H21 119.7 . . ?
C16 C21 C20 120.59(16) . . ?
C20 C21 H21 119.7 . . ?
N1 C7 C8 116.88(13) . . ?
O3 C7 N1 122.47(15) . . ?
O3 C7 C8 120.60(14) . . ?
C10 C9 H9 119.0 . . ?
C8 C9 C10 121.92(14) . . ?
C8 C9 H9 119.0 . . ?
C7 C8 H8 117.7 . . ?
C9 C8 C7 124.58(14) . . ?
C9 C8 H8 117.7 . . ?
C6 C3 H3 119.9 . . ?
C2 C3 C6 120.20(15) . . ?
C2 C3 H3 119.9 . . ?
C10 C12 H12A 109.5 . . ?
C10 C12 H12B 109.5 . . ?
C10 C12 H12C 109.5 . . ?
H12A C12 H12B 109.5 . . ?
H12A C12 H12C 109.5 . . ?
H12B C12 H12C 109.5 . . ?
C16 C17 H17 119.7 . . ?
C18 C17 C16 120.51(16) . . ?
C18 C17 H17 119.7 . . ?
C6 C5 H5 120.3 . . ?
C4 C5 C6 119.48(16) . . ?
C4 C5 H5 120.3 . . ?
C21 C20 H20 120.0 . . ?
C19 C20 C21 119.98(17) . . ?
C19 C20 H20 120.0 . . ?
C20 C19 H19 120.1 . . ?
C18 C19 C20 119.82(16) . . ?
C18 C19 H19 120.1 . . ?
C3 C2 H2 119.7 . . ?
C1 C2 C3 120.61(17) . . ?
C1 C2 H2 119.7 . . ?
C17 C18 H18 119.7 . . ?
C19 C18 C17 120.57(17) . . ?
C19 C18 H18 119.7 . . ?
C5 C4 H4 119.4 . . ?
C1 C4 C5 121.12(16) . . ?
C1 C4 H4 119.4 . . ?
C2 C1 H1 120.3 . . ?
C4 C1 C2 119.30(17) . . ?
C4 C1 H1 120.3 . . ?
O2 C15 H15A 109.5 . . ?
O2 C15 H15B 109.5 . . ?
O2 C15 H15C 109.5 . . ?
H15A C15 H15B 109.5 . . ?
H15A C15 H15C 109.5 . . ?
H15B C15 H15C 109.5 . . ?

loop_
_geom_bond_atom_site_label_1
_geom_bond_atom_site_label_2
_geom_bond_distance
_geom_bond_site_symmetry_2
_geom_bond_publ_flag
O2 C14 1.328(2) . ?
O2 C15 1.447(2) . ?
N1 C11 1.4486(17) . ?
N1 C6 1.4342(18) . ?
N1 C7 1.378(2) . ?
O3 C7 1.2268(19) . ?
O1 C14 1.199(2) . ?
C16 C13 1.499(2) . ?
C16 C21 1.385(2) . ?
C16 C17 1.395(2) . ?
C13 C11 1.513(2) . ?
C13 C10 1.5508(19) . ?
C13 C14 1.505(2) . ?
C11 H11 0.9800 . ?
C11 C10 1.5042(19) . ?
C10 C9 1.468(2) . ?
C10 C12 1.513(2) . ?
C6 C3 1.392(2) . ?
C6 C5 1.392(2) . ?
C21 H21 0.9300 . ?
C21 C20 1.388(2) . ?
C7 C8 1.468(2) . ?
C9 H9 0.9300 . ?
C9 C8 1.322(2) . ?
C8 H8 0.9300 . ?
C3 H3 0.9300 . ?
C3 C2 1.384(2) . ?
C12 H12A 0.9600 . ?
C12 H12B 0.9600 . ?
C12 H12C 0.9600 . ?
C17 H17 0.9300 . ?
C17 C18 1.375(2) . ?
C5 H5 0.9300 . ?
C5 C4 1.391(2) . ?
C20 H20 0.9300 . ?
C20 C19 1.379(3) . ?
C19 H19 0.9300 . ?
C19 C18 1.373(3) . ?
C2 H2 0.9300 . ?
C2 C1 1.379(3) . ?
C18 H18 0.9300 . ?
C4 H4 0.9300 . ?
C4 C1 1.375(3) . ?
C1 H1 0.9300 . ?
C15 H15A 0.9600 . ?
C15 H15B 0.9600 . ?
C15 H15C 0.9600 . ?

loop_
_geom_torsion_atom_site_label_1
_geom_torsion_atom_site_label_2
_geom_torsion_atom_site_label_3
_geom_torsion_atom_site_label_4
_geom_torsion
_geom_torsion_site_symmetry_1
_geom_torsion_site_symmetry_2
_geom_torsion_site_symmetry_3
_geom_torsion_site_symmetry_4
_geom_torsion_publ_flag
N1 C11 C10 C13 112.31(14) . . . . ?
N1 C11 C10 C9 3.73(19) . . . . ?
N1 C11 C10 C12 -139.52(14) . . . . ?
N1 C6 C3 C2 -177.87(14) . . . . ?
N1 C6 C5 C4 178.41(15) . . . . ?
N1 C7 C8 C9 -4.4(2) . . . . ?
O3 C7 C8 C9 178.14(17) . . . . ?
C16 C13 C11 N1 -0.64(19) . . . . ?
C16 C13 C11 C10 109.44(14) . . . . ?
C16 C13 C10 C11 -111.71(14) . . . . ?
C16 C13 C10 C9 -8.2(2) . . . . ?
C16 C13 C10 C12 138.95(15) . . . . ?
C16 C13 C14 O2 -59.33(17) . . . . ?
C16 C13 C14 O1 121.54(18) . . . . ?
C16 C21 C20 C19 0.1(2) . . . . ?
C16 C17 C18 C19 0.2(3) . . . . ?
C13 C16 C21 C20 177.08(14) . . . . ?
C13 C16 C17 C18 -177.22(14) . . . . ?
C13 C11 C10 C9 -108.57(14) . . . . ?
C13 C11 C10 C12 108.18(15) . . . . ?
C13 C10 C9 C8 -65.0(2) . . . . ?
C11 N1 C6 C3 24.75(19) . . . . ?
C11 N1 C6 C5 -151.93(14) . . . . ?
C11 N1 C7 O3 -172.73(15) . . . . ?
C11 N1 C7 C8 9.9(2) . . . . ?
C11 C13 C10 C9 103.50(15) . . . . ?
C11 C13 C10 C12 -109.35(15) . . . . ?
C11 C13 C14 O2 152.45(12) . . . . ?
C11 C13 C14 O1 -26.7(2) . . . . ?
C11 C10 C9 C8 1.7(2) . . . . ?
C10 C13 C11 N1 -110.08(14) . . . . ?
C10 C13 C14 O2 87.07(16) . . . . ?
C10 C13 C14 O1 -92.07(19) . . . . ?
C10 C9 C8 C7 -1.5(3) . . . . ?
C6 N1 C11 C13 -110.32(15) . . . . ?
C6 N1 C11 C10 175.90(12) . . . . ?
C6 N1 C7 O3 1.1(2) . . . . ?
C6 N1 C7 C8 -176.29(14) . . . . ?
C6 C3 C2 C1 -0.6(3) . . . . ?
C6 C5 C4 C1 -0.7(3) . . . . ?
C14 C13 C11 N1 144.51(13) . . . . ?
C14 C13 C11 C10 -105.41(13) . . . . ?
C14 C13 C10 C11 104.58(14) . . . . ?
C14 C13 C10 C9 -151.93(14) . . . . ?
C14 C13 C10 C12 -4.8(2) . . . . ?
C21 C16 C13 C11 58.18(19) . . . . ?
C21 C16 C13 C10 128.87(15) . . . . ?
C21 C16 C13 C14 -87.10(17) . . . . ?
C21 C16 C17 C18 -0.4(2) . . . . ?
C21 C20 C19 C18 -0.2(3) . . . . ?
C7 N1 C11 C13 63.94(18) . . . . ?
C7 N1 C11 C10 -9.8(2) . . . . ?
C7 N1 C6 C3 -149.40(15) . . . . ?
C7 N1 C6 C5 33.9(2) . . . . ?
C3 C6 C5 C4 1.7(2) . . . . ?
C3 C2 C1 C4 1.6(3) . . . . ?
C12 C10 C9 C8 146.62(16) . . . . ?
C17 C16 C13 C11 -125.04(15) . . . . ?
C17 C16 C13 C10 -54.4(2) . . . . ?
C17 C16 C13 C14 89.67(17) . . . . ?
C17 C16 C21 C20 0.2(2) . . . . ?
C5 C6 C3 C2 -1.1(2) . . . . ?
C5 C4 C1 C2 -1.0(3) . . . . ?
C20 C19 C18 C17 0.1(3) . . . . ?
C15 O2 C14 O1 0.8(3) . . . . ?
C15 O2 C14 C13 -178.30(15) . . . . ?
